data_7046060
loop_
_publ_author_name
'Bridonneau, N.'
'Hippolyte, L.'
'Mercier, D.'
'Portehault, D.'
'Desage-El Murr, M'
'Marcus, P.'
'Fensterbank, L.'
'Chan\'eac, C'
'Ribot, F.'

_publ_section_title
;
 N-Heterocyclic carbene-stabilized gold nanoparticles with tunable sizes.
;
_journal_issue 19
_journal_name_full 'Dalton transactions (Cambridge, England : 2003)'
_journal_page_first 6850
_journal_page_last 6859
_journal_paper_doi 10.1039/c8dt00416a
_journal_volume 47
_journal_year 2018
_chemical_formula_moiety 'C31 H55 N2, Au Br0.93 Cl3.07'
_chemical_formula_sum 'C31 H55 Au Br0.92 Cl3.08 N2'
_chemical_formula_weight 835.55
_space_group_crystal_system monoclinic
_space_group_IT_number 14
_space_group_name_Hall '-P 2yn'
_space_group_name_H-M_alt 'P 1 21/n 1'
_symmetry_space_group_name_Hall '-P 2yn'
_symmetry_space_group_name_H-M 'P 1 21/n 1'
_atom_sites_solution_hydrogens geom
_atom_sites_solution_primary direct
_atom_sites_solution_secondary difmap
_audit_creation_method SHELXL-2014/7
_audit_update_record
;
2017-05-09 deposited with the CCDC.
2018-04-10 downloaded from the CCDC.
;
_cell_angle_alpha 90
_cell_angle_beta 90.2110(10)
_cell_angle_gamma 90
_cell_formula_units_Z 4
_cell_length_a 9.1187(2)
_cell_length_b 10.1455(3)
_cell_length_c 39.2531(10)
_cell_measurement_reflns_used 9927
_cell_measurement_temperature 200(2)
_cell_measurement_theta_max 26.3
_cell_measurement_theta_min 2.3
_cell_volume 3631.43(16)
_computing_cell_refinement 'Bruker SAINT'
_computing_data_collection 'Bruker APEX2'
_computing_data_reduction 'Bruker SAINT'
_computing_molecular_graphics 'DIAMOND (Brandenburg, 2006)'
_computing_publication_material 'WinGX publication routines (Farrugia, 2012)'
_computing_structure_refinement 'SHELXL-2014/7 (Sheldrick, 2014)'
_computing_structure_solution 'SHELXS-2013/1 (Sheldrick, 2008)'
_diffrn_ambient_temperature 200(2)
_diffrn_measured_fraction_theta_full 0.998
_diffrn_measured_fraction_theta_max 0.998
_diffrn_measurement_device_type 'Bruker APEX-II CCD'
_diffrn_measurement_method '\f and \w scans'
_diffrn_radiation_type MoK\a
_diffrn_radiation_wavelength 0.71073
_diffrn_reflns_av_R_equivalents 0.0493
_diffrn_reflns_av_unetI/netI 0.0285
_diffrn_reflns_Laue_measured_fraction_full 0.998
_diffrn_reflns_Laue_measured_fraction_max 0.998
_diffrn_reflns_limit_h_max 12
_diffrn_reflns_limit_h_min -12
_diffrn_reflns_limit_k_max 13
_diffrn_reflns_limit_k_min -14
_diffrn_reflns_limit_l_max 55
_diffrn_reflns_limit_l_min -55
_diffrn_reflns_number 104767
_diffrn_reflns_point_group_measured_fraction_full 0.998
_diffrn_reflns_point_group_measured_fraction_max 0.998
_diffrn_reflns_theta_full 25.242
_diffrn_reflns_theta_max 30.121
_diffrn_reflns_theta_min 2.073
_diffrn_source 'fine-focus sealed tube'
_exptl_absorpt_coefficient_mu 5.314
_exptl_absorpt_correction_T_max 0.739
_exptl_absorpt_correction_T_min 0.426
_exptl_absorpt_correction_type multi-scan
_exptl_absorpt_process_details
;
SADABS-2014/5 (Bruker,Madison, USA) was used for absorption correction.
;
_exptl_crystal_colour orange
_exptl_crystal_density_diffrn 1.528
_exptl_crystal_density_method 'not measured'
_exptl_crystal_description prism
_exptl_crystal_F_000 1674
_exptl_crystal_size_max 0.32
_exptl_crystal_size_mid 0.26
_exptl_crystal_size_min 0.17
_refine_diff_density_max 1.412
_refine_diff_density_min -2.206
_refine_diff_density_rms 0.116
_refine_ls_extinction_method none
_refine_ls_goodness_of_fit_ref 1.452
_refine_ls_hydrogen_treatment constr
_refine_ls_matrix_type full
_refine_ls_number_parameters 349
_refine_ls_number_reflns 10687
_refine_ls_number_restraints 0
_refine_ls_restrained_S_all 1.452
_refine_ls_R_factor_all 0.0861
_refine_ls_R_factor_gt 0.0676
_refine_ls_shift/su_max 0.006
_refine_ls_shift/su_mean 0.000
_refine_ls_structure_factor_coef Fsqd
_refine_ls_weighting_details 'w=1/[\s^2^(Fo^2^)+19.9544P] where P=(Fo^2^+2Fc^2^)/3'
_refine_ls_weighting_scheme calc
_refine_ls_wR_factor_gt 0.1195
_refine_ls_wR_factor_ref 0.1241
_reflns_Friedel_coverage 0.000
_reflns_number_gt 8429
_reflns_number_total 10687
_reflns_threshold_expression 'I > 2\s(I)'
_cod_data_source_file c8dt00416a2.cif
_cod_data_source_block shelx_CCDC1
_cod_depositor_comments 'Adding full bibliography for 7046059--7046060.cif.'
_cod_database_code 7046060
_shelx_shelxl_version_number 2014/7
_shelx_space_group_comment
;
The symmetry employed for this shelxl refinement is uniquely defined
by the following loop, which should always be used as a source of
symmetry information in preference to the above space-group names.
They are only intended as comments.
;

loop_
_space_group_symop_operation_xyz
'x, y, z'
'-x+1/2, y+1/2, -z+1/2'
'-x, -y, -z'
'x-1/2, -y-1/2, z-1/2'

loop_
_atom_site_label
_atom_site_type_symbol
_atom_site_fract_x
_atom_site_fract_y
_atom_site_fract_z
_atom_site_U_iso_or_equiv
_atom_site_adp_type
_atom_site_occupancy
_atom_site_site_symmetry_order
_atom_site_calc_flag
_atom_site_refinement_flags_posn
_atom_site_refinement_flags_adp
_atom_site_refinement_flags_occupancy
Au1 Au 0.75552(3) -0.25148(3) 0.70541(2) 0.03563(8) Uani 1 1 d . . .
Cl1 Cl 1.00159(18) -0.25298(19) 0.69152(5) 0.0617(7) Uani 0.890(6) 1 d . . P
Br1 Br 1.00159(18) -0.25298(19) 0.69152(5) 0.0617(7) Uani 0.110(6) 1 d . . P
Cl2 Cl 0.51290(18) -0.2562(2) 0.71795(5) 0.0574(7) Uani 0.943(6) 1 d . . P
Br2 Br 0.51290(18) -0.2562(2) 0.71795(5) 0.0574(7) Uani 0.057(6) 1 d . . P
Cl3 Cl 0.78997(11) -0.42461(10) 0.74546(3) 0.0420(4) Uani 0.501(5) 1 d . . P
Br3 Br 0.78997(11) -0.42461(10) 0.74546(3) 0.0420(4) Uani 0.499(5) 1 d . . P
Cl4 Cl 0.71638(17) -0.08220(14) 0.66584(4) 0.0545(6) Uani 0.735(6) 1 d . . P
Br4 Br 0.71638(17) -0.08220(14) 0.66584(4) 0.0545(6) Uani 0.265(6) 1 d . . P
N1 N 0.0113(6) 0.2249(5) 0.69173(14) 0.0343(12) Uani 1 1 d . . .
N2 N 0.2027(6) 0.0961(5) 0.69190(14) 0.0372(12) Uani 1 1 d . . .
C1 C 0.0601(7) 0.1034(6) 0.68589(17) 0.0364(14) Uani 1 1 d . . .
H1 H 0.0008 0.0319 0.6785 0.044 Uiso 1 1 calc R U .
C2 C 0.2517(7) 0.2186(6) 0.70273(16) 0.0353(14) Uani 1 1 d . . .
C3 C 0.1299(7) 0.3007(7) 0.70280(16) 0.0351(14) Uani 1 1 d . . .
C4 C 0.3889(8) 0.2648(9) 0.71286(19) 0.0492(18) Uani 1 1 d . . .
H4 H 0.4730 0.2095 0.7129 0.059 Uiso 1 1 calc R U .
C5 C 0.3966(9) 0.3931(9) 0.7227(2) 0.052(2) Uani 1 1 d . . .
H5 H 0.4887 0.4273 0.7298 0.063 Uiso 1 1 calc R U .
C6 C 0.2756(9) 0.4761(8) 0.7229(2) 0.0493(19) Uani 1 1 d . . .
H6 H 0.2874 0.5652 0.7297 0.059 Uiso 1 1 calc R U .
C7 C 0.1388(8) 0.4322(7) 0.71323(18) 0.0420(16) Uani 1 1 d . . .
H7 H 0.0552 0.4880 0.7137 0.050 Uiso 1 1 calc R U .
C8 C -0.1402(7) 0.2739(5) 0.68654(18) 0.0344(14) Uani 1 1 d . . .
H8A H -0.1737 0.3197 0.7074 0.041 Uiso 1 1 calc R U .
H8B H -0.2067 0.1985 0.6823 0.041 Uiso 1 1 calc R U .
C9 C -0.1464(7) 0.3686(7) 0.65639(19) 0.0418(16) Uani 1 1 d . . .
H9A H -0.0791 0.4435 0.6607 0.050 Uiso 1 1 calc R U .
H9B H -0.1128 0.3225 0.6356 0.050 Uiso 1 1 calc R U .
C10 C -0.2996(8) 0.4205(8) 0.65064(19) 0.0477(17) Uani 1 1 d . . .
H10A H -0.3441 0.4419 0.6729 0.057 Uiso 1 1 calc R U .
H10B H -0.3598 0.3507 0.6399 0.057 Uiso 1 1 calc R U .
C11 C -0.3025(11) 0.5444(10) 0.6279(2) 0.066(2) Uani 1 1 d . . .
H11A H -0.4046 0.5775 0.6268 0.079 Uiso 1 1 calc R U .
H11B H -0.2421 0.6135 0.6389 0.079 Uiso 1 1 calc R U .
C12 C -0.2492(12) 0.5253(9) 0.5927(2) 0.067(3) Uani 1 1 d . . .
H12A H -0.3185 0.4667 0.5805 0.080 Uiso 1 1 calc R U .
H12B H -0.1532 0.4798 0.5937 0.080 Uiso 1 1 calc R U .
C13 C -0.2317(13) 0.6510(10) 0.5722(2) 0.075(3) Uani 1 1 d . . .
H13A H -0.3281 0.6957 0.5711 0.089 Uiso 1 1 calc R U .
H13B H -0.1637 0.7100 0.5847 0.089 Uiso 1 1 calc R U .
C14 C -0.1766(15) 0.6345(10) 0.5372(3) 0.082(3) Uani 1 1 d . . .
H14A H -0.2492 0.5815 0.5243 0.098 Uiso 1 1 calc R U .
H14B H -0.0850 0.5823 0.5384 0.098 Uiso 1 1 calc R U .
C15 C -0.1461(14) 0.7556(10) 0.5174(2) 0.079(3) Uani 1 1 d . . .
H15A H -0.0739 0.8088 0.5303 0.095 Uiso 1 1 calc R U .
H15B H -0.2379 0.8076 0.5161 0.095 Uiso 1 1 calc R U .
C16 C -0.0901(15) 0.7389(11) 0.4822(3) 0.087(3) Uani 1 1 d . . .
H16A H -0.0023 0.6816 0.4834 0.104 Uiso 1 1 calc R U .
H16B H -0.1654 0.6906 0.4690 0.104 Uiso 1 1 calc R U .
C17 C -0.0501(13) 0.8580(10) 0.4627(2) 0.071(3) Uani 1 1 d . . .
H17A H 0.0239 0.9070 0.4761 0.085 Uiso 1 1 calc R U .
H17B H -0.1384 0.9146 0.4612 0.085 Uiso 1 1 calc R U .
C18 C 0.0080(16) 0.8428(14) 0.4277(3) 0.102(4) Uani 1 1 d . . .
H18A H 0.0939 0.7833 0.4289 0.123 Uiso 1 1 calc R U .
H18B H -0.0678 0.7972 0.4139 0.123 Uiso 1 1 calc R U .
C19 C 0.0523(15) 0.9598(13) 0.4090(3) 0.100(4) Uani 1 1 d . . .
H19A H 0.0768 0.9355 0.3855 0.149 Uiso 1 1 calc R U .
H19B H 0.1384 0.9991 0.4201 0.149 Uiso 1 1 calc R U .
H19C H -0.0283 1.0237 0.4089 0.149 Uiso 1 1 calc R U .
C20 C 0.2945(8) -0.0213(7) 0.68607(19) 0.0444(17) Uani 1 1 d . . .
H20A H 0.2455 -0.0994 0.6960 0.053 Uiso 1 1 calc R U .
H20B H 0.3897 -0.0097 0.6979 0.053 Uiso 1 1 calc R U .
C21 C 0.3215(9) -0.0453(7) 0.6489(2) 0.0479(18) Uani 1 1 d . . .
H21A H 0.2269 -0.0667 0.6378 0.057 Uiso 1 1 calc R U .
H21B H 0.3861 -0.1232 0.6466 0.057 Uiso 1 1 calc R U .
C22 C 0.3911(10) 0.0700(8) 0.63031(19) 0.0504(18) Uani 1 1 d . . .
H22A H 0.3218 0.1451 0.6304 0.060 Uiso 1 1 calc R U .
H22B H 0.4803 0.0976 0.6429 0.060 Uiso 1 1 calc R U .
C23 C 0.4325(10) 0.0397(8) 0.5937(2) 0.053(2) Uani 1 1 d . . .
H23A H 0.5045 -0.0333 0.5936 0.064 Uiso 1 1 calc R U .
H23B H 0.3441 0.0095 0.5813 0.064 Uiso 1 1 calc R U .
C24 C 0.4974(12) 0.1570(8) 0.5752(2) 0.062(2) Uani 1 1 d . . .
H24A H 0.5871 0.1853 0.5874 0.074 Uiso 1 1 calc R U .
H24B H 0.4264 0.2307 0.5761 0.074 Uiso 1 1 calc R U .
C25 C 0.5363(12) 0.1321(8) 0.5381(2) 0.060(2) Uani 1 1 d . . .
H25A H 0.6127 0.0629 0.5370 0.072 Uiso 1 1 calc R U .
H25B H 0.4484 0.0986 0.5260 0.072 Uiso 1 1 calc R U .
C26 C 0.5912(13) 0.2536(10) 0.5200(2) 0.071(3) Uani 1 1 d . . .
H26A H 0.6802 0.2857 0.5319 0.086 Uiso 1 1 calc R U .
H26B H 0.5156 0.3234 0.5217 0.086 Uiso 1 1 calc R U .
C27 C 0.6275(12) 0.2319(8) 0.4825(2) 0.066(3) Uani 1 1 d . . .
H27A H 0.5402 0.1956 0.4707 0.080 Uiso 1 1 calc R U .
H27B H 0.7074 0.1662 0.4807 0.080 Uiso 1 1 calc R U .
C28 C 0.6746(14) 0.3589(9) 0.4647(2) 0.077(3) Uani 1 1 d . . .
H28A H 0.5958 0.4253 0.4672 0.092 Uiso 1 1 calc R U .
H28B H 0.7633 0.3938 0.4762 0.092 Uiso 1 1 calc R U .
C29 C 0.7073(13) 0.3406(10) 0.4272(2) 0.074(3) Uani 1 1 d . . .
H29A H 0.6211 0.3002 0.4159 0.089 Uiso 1 1 calc R U .
H29B H 0.7911 0.2794 0.4247 0.089 Uiso 1 1 calc R U .
C30 C 0.7439(16) 0.4716(12) 0.4096(3) 0.097(4) Uani 1 1 d . . .
H30A H 0.6630 0.5346 0.4137 0.117 Uiso 1 1 calc R U .
H30B H 0.8338 0.5085 0.4201 0.117 Uiso 1 1 calc R U .
C31 C 0.7666(16) 0.4596(15) 0.3723(3) 0.117(5) Uani 1 1 d . . .
H31A H 0.6798 0.4195 0.3618 0.176 Uiso 1 1 calc R U .
H31B H 0.8525 0.4042 0.3680 0.176 Uiso 1 1 calc R U .
H31C H 0.7825 0.5473 0.3626 0.176 Uiso 1 1 calc R U .

loop_
_atom_site_aniso_label
_atom_site_aniso_U_11
_atom_site_aniso_U_22
_atom_site_aniso_U_33
_atom_site_aniso_U_23
_atom_site_aniso_U_13
_atom_site_aniso_U_12
Au1 0.03874(13) 0.02696(11) 0.04123(13) -0.00343(11) 0.00308(9) -0.00113(11)
Cl1 0.0432(9) 0.0471(10) 0.0949(15) 0.0141(10) 0.0116(8) -0.0024(9)
Br1 0.0432(9) 0.0471(10) 0.0949(15) 0.0141(10) 0.0116(8) -0.0024(9)
Cl2 0.0408(10) 0.0526(11) 0.0789(14) 0.0193(10) 0.0143(8) 0.0124(9)
Br2 0.0408(10) 0.0526(11) 0.0789(14) 0.0193(10) 0.0143(8) 0.0124(9)
Cl3 0.0432(6) 0.0346(5) 0.0482(6) -0.0001(4) 0.0008(4) 0.0031(4)
Br3 0.0432(6) 0.0346(5) 0.0482(6) -0.0001(4) 0.0008(4) 0.0031(4)
Cl4 0.0558(9) 0.0397(8) 0.0679(11) 0.0129(7) -0.0022(7) -0.0072(6)
Br4 0.0558(9) 0.0397(8) 0.0679(11) 0.0129(7) -0.0022(7) -0.0072(6)
N1 0.035(3) 0.030(3) 0.038(3) 0.007(2) 0.005(2) -0.002(2)
N2 0.037(3) 0.033(3) 0.042(3) 0.006(2) 0.000(2) 0.003(2)
C1 0.039(4) 0.032(3) 0.039(3) 0.007(3) 0.003(3) -0.003(3)
C2 0.041(4) 0.035(3) 0.030(3) 0.006(2) 0.004(3) -0.002(3)
C3 0.038(4) 0.037(3) 0.030(3) 0.007(3) 0.008(3) -0.004(3)
C4 0.042(4) 0.059(5) 0.047(4) 0.006(4) 0.000(3) -0.004(4)
C5 0.043(4) 0.064(5) 0.050(4) -0.004(4) -0.002(3) -0.020(4)
C6 0.052(5) 0.048(4) 0.048(4) -0.010(3) 0.012(4) -0.012(4)
C7 0.040(4) 0.042(4) 0.043(4) 0.003(3) 0.010(3) -0.001(3)
C8 0.033(3) 0.021(3) 0.049(4) 0.006(2) -0.002(3) -0.004(2)
C9 0.031(3) 0.045(4) 0.049(4) 0.012(3) 0.001(3) 0.008(3)
C10 0.046(4) 0.053(4) 0.044(4) 0.009(4) 0.001(3) -0.001(4)
C11 0.065(6) 0.075(6) 0.058(5) 0.002(5) 0.002(4) 0.016(5)
C12 0.102(8) 0.051(5) 0.048(5) 0.000(4) -0.001(5) 0.001(5)
C13 0.108(9) 0.063(6) 0.052(5) 0.005(5) -0.004(5) 0.005(6)
C14 0.126(10) 0.056(6) 0.063(6) 0.008(5) 0.009(6) -0.004(6)
C15 0.127(9) 0.061(6) 0.050(5) 0.003(5) -0.004(5) 0.019(7)
C16 0.126(10) 0.065(6) 0.070(6) 0.006(6) 0.025(6) 0.008(7)
C17 0.100(8) 0.065(6) 0.049(5) 0.002(4) -0.002(5) 0.012(6)
C18 0.127(11) 0.107(10) 0.073(8) 0.009(7) 0.031(7) 0.004(9)
C19 0.129(11) 0.117(10) 0.053(6) 0.015(6) 0.005(6) -0.019(9)
C20 0.041(4) 0.041(4) 0.051(4) 0.010(3) 0.006(3) 0.010(3)
C21 0.048(4) 0.039(4) 0.056(5) -0.002(3) 0.000(4) 0.003(3)
C22 0.063(5) 0.043(4) 0.045(4) 0.000(3) 0.003(4) 0.010(4)
C23 0.070(6) 0.042(4) 0.048(4) -0.002(3) 0.002(4) 0.002(4)
C24 0.094(7) 0.047(5) 0.044(4) -0.004(4) 0.012(4) -0.002(5)
C25 0.093(7) 0.047(4) 0.041(4) -0.003(3) 0.008(4) -0.005(4)
C26 0.114(8) 0.052(5) 0.048(4) -0.007(5) 0.008(5) -0.009(6)
C27 0.105(8) 0.044(5) 0.050(5) -0.002(4) 0.011(5) -0.007(5)
C28 0.124(9) 0.054(5) 0.051(5) 0.000(4) 0.013(6) -0.019(6)
C29 0.104(8) 0.069(6) 0.049(5) 0.003(5) 0.015(5) -0.017(6)
C30 0.138(11) 0.090(8) 0.063(7) 0.006(6) 0.025(7) -0.033(8)
C31 0.130(12) 0.142(13) 0.079(8) 0.024(8) 0.026(8) -0.028(10)

loop_
_atom_type_symbol
_atom_type_description
_atom_type_scat_dispersion_real
_atom_type_scat_dispersion_imag
_atom_type_scat_source
C C 0.0033 0.0016 'International Tables Vol C Tables 4.2.6.8 and 6.1.1.4'
H H 0.0000 0.0000 'International Tables Vol C Tables 4.2.6.8 and 6.1.1.4'
Au Au -2.0133 8.8022 'International Tables Vol C Tables 4.2.6.8 and 6.1.1.4'
Br Br -0.2901 2.4595 'International Tables Vol C Tables 4.2.6.8 and 6.1.1.4'
Cl Cl 0.1484 0.1585 'International Tables Vol C Tables 4.2.6.8 and 6.1.1.4'
N N 0.0061 0.0033 'International Tables Vol C Tables 4.2.6.8 and 6.1.1.4'

loop_
_geom_angle_atom_site_label_1
_geom_angle_atom_site_label_2
_geom_angle_atom_site_label_3
_geom_angle
Cl2 Au1 Cl1 178.06(8)
Cl2 Au1 Cl4 90.74(6)
Cl1 Au1 Cl4 89.65(6)
Cl2 Au1 Cl3 88.14(5)
Cl1 Au1 Cl3 91.44(5)
Cl4 Au1 Cl3 178.79(5)
C1 N1 C3 107.8(6)
C1 N1 C8 126.8(6)
C3 N1 C8 125.4(5)
C1 N2 C2 108.7(6)
C1 N2 C20 125.1(6)
C2 N2 C20 126.1(6)
N2 C1 N1 110.5(6)
N2 C1 H1 124.8
N1 C1 H1 124.8
N2 C2 C3 106.3(6)
N2 C2 C4 132.6(7)
C3 C2 C4 121.0(7)
C2 C3 N1 106.8(6)
C2 C3 C7 121.8(7)
N1 C3 C7 131.4(7)
C5 C4 C2 116.7(7)
C5 C4 H4 121.7
C2 C4 H4 121.7
C4 C5 C6 122.8(7)
C4 C5 H5 118.6
C6 C5 H5 118.6
C7 C6 C5 121.5(7)
C7 C6 H6 119.3
C5 C6 H6 119.3
C6 C7 C3 116.2(7)
C6 C7 H7 121.9
C3 C7 H7 121.9
N1 C8 C9 110.5(5)
N1 C8 H8A 109.6
C9 C8 H8A 109.6
N1 C8 H8B 109.6
C9 C8 H8B 109.6
H8A C8 H8B 108.1
C10 C9 C8 111.6(6)
C10 C9 H9A 109.3
C8 C9 H9A 109.3
C10 C9 H9B 109.3
C8 C9 H9B 109.3
H9A C9 H9B 108.0
C9 C10 C11 112.7(7)
C9 C10 H10A 109.1
C11 C10 H10A 109.1
C9 C10 H10B 109.1
C11 C10 H10B 109.1
H10A C10 H10B 107.8
C12 C11 C10 115.4(8)
C12 C11 H11A 108.4
C10 C11 H11A 108.4
C12 C11 H11B 108.4
C10 C11 H11B 108.4
H11A C11 H11B 107.5
C11 C12 C13 114.8(8)
C11 C12 H12A 108.6
C13 C12 H12A 108.6
C11 C12 H12B 108.6
C13 C12 H12B 108.6
H12A C12 H12B 107.5
C14 C13 C12 115.8(8)
C14 C13 H13A 108.3
C12 C13 H13A 108.3
C14 C13 H13B 108.3
C12 C13 H13B 108.3
H13A C13 H13B 107.4
C13 C14 C15 117.5(9)
C13 C14 H14A 107.9
C15 C14 H14A 107.9
C13 C14 H14B 107.9
C15 C14 H14B 107.9
H14A C14 H14B 107.2
C14 C15 C16 117.4(9)
C14 C15 H15A 107.9
C16 C15 H15A 107.9
C14 C15 H15B 107.9
C16 C15 H15B 107.9
H15A C15 H15B 107.2
C17 C16 C15 118.4(9)
C17 C16 H16A 107.7
C15 C16 H16A 107.7
C17 C16 H16B 107.7
C15 C16 H16B 107.7
H16A C16 H16B 107.1
C16 C17 C18 119.1(9)
C16 C17 H17A 107.6
C18 C17 H17A 107.6
C16 C17 H17B 107.6
C18 C17 H17B 107.6
H17A C17 H17B 107.0
C19 C18 C17 118.9(11)
C19 C18 H18A 107.6
C17 C18 H18A 107.6
C19 C18 H18B 107.6
C17 C18 H18B 107.6
H18A C18 H18B 107.0
C18 C19 H19A 109.5
C18 C19 H19B 109.5
H19A C19 H19B 109.5
C18 C19 H19C 109.5
H19A C19 H19C 109.5
H19B C19 H19C 109.5
N2 C20 C21 112.2(6)
N2 C20 H20A 109.2
C21 C20 H20A 109.2
N2 C20 H20B 109.2
C21 C20 H20B 109.2
H20A C20 H20B 107.9
C20 C21 C22 114.4(6)
C20 C21 H21A 108.7
C22 C21 H21A 108.7
C20 C21 H21B 108.7
C22 C21 H21B 108.7
H21A C21 H21B 107.6
C23 C22 C21 113.9(7)
C23 C22 H22A 108.8
C21 C22 H22A 108.8
C23 C22 H22B 108.8
C21 C22 H22B 108.8
H22A C22 H22B 107.7
C24 C23 C22 113.3(7)
C24 C23 H23A 108.9
C22 C23 H23A 108.9
C24 C23 H23B 108.9
C22 C23 H23B 108.9
H23A C23 H23B 107.7
C23 C24 C25 115.0(7)
C23 C24 H24A 108.5
C25 C24 H24A 108.5
C23 C24 H24B 108.5
C25 C24 H24B 108.5
H24A C24 H24B 107.5
C26 C25 C24 113.1(7)
C26 C25 H25A 109.0
C24 C25 H25A 109.0
C26 C25 H25B 109.0
C24 C25 H25B 109.0
H25A C25 H25B 107.8
C25 C26 C27 114.1(7)
C25 C26 H26A 108.7
C27 C26 H26A 108.7
C25 C26 H26B 108.7
C27 C26 H26B 108.7
H26A C26 H26B 107.6
C26 C27 C28 112.4(7)
C26 C27 H27A 109.1
C28 C27 H27A 109.1
C26 C27 H27B 109.1
C28 C27 H27B 109.1
H27A C27 H27B 107.9
C29 C28 C27 113.4(8)
C29 C28 H28A 108.9
C27 C28 H28A 108.9
C29 C28 H28B 108.9
C27 C28 H28B 108.9
H28A C28 H28B 107.7
C28 C29 C30 112.1(8)
C28 C29 H29A 109.2
C30 C29 H29A 109.2
C28 C29 H29B 109.2
C30 C29 H29B 109.2
H29A C29 H29B 107.9
C31 C30 C29 113.9(11)
C31 C30 H30A 108.8
C29 C30 H30A 108.8
C31 C30 H30B 108.8
C29 C30 H30B 108.8
H30A C30 H30B 107.7
C30 C31 H31A 109.5
C30 C31 H31B 109.5
H31A C31 H31B 109.5
C30 C31 H31C 109.5
H31A C31 H31C 109.5
H31B C31 H31C 109.5

loop_
_geom_bond_atom_site_label_1
_geom_bond_atom_site_label_2
_geom_bond_distance
Au1 Cl2 2.2687(17)
Au1 Cl1 2.3112(17)
Au1 Cl4 2.3422(14)
Au1 Cl3 2.3772(11)
N1 C1 1.332(8)
N1 C3 1.395(9)
N1 C8 1.481(8)
N2 C1 1.323(8)
N2 C2 1.387(8)
N2 C20 1.474(9)
C1 H1 0.9500
C2 C3 1.388(9)
C2 C4 1.393(10)
C3 C7 1.398(10)
C4 C5 1.359(12)
C4 H4 0.9500
C5 C6 1.389(12)
C5 H5 0.9500
C6 C7 1.376(10)
C6 H6 0.9500
C7 H7 0.9500
C8 C9 1.525(9)
C8 H8A 0.9900
C8 H8B 0.9900
C9 C10 1.509(10)
C9 H9A 0.9900
C9 H9B 0.9900
C10 C11 1.543(12)
C10 H10A 0.9900
C10 H10B 0.9900
C11 C12 1.479(12)
C11 H11A 0.9900
C11 H11B 0.9900
C12 C13 1.515(12)
C12 H12A 0.9900
C12 H12B 0.9900
C13 C14 1.476(13)
C13 H13A 0.9900
C13 H13B 0.9900
C14 C15 1.482(13)
C14 H14A 0.9900
C14 H14B 0.9900
C15 C16 1.482(13)
C15 H15A 0.9900
C15 H15B 0.9900
C16 C17 1.478(13)
C16 H16A 0.9900
C16 H16B 0.9900
C17 C18 1.482(14)
C17 H17A 0.9900
C17 H17B 0.9900
C18 C19 1.452(16)
C18 H18A 0.9900
C18 H18B 0.9900
C19 H19A 0.9800
C19 H19B 0.9800
C19 H19C 0.9800
C20 C21 1.499(10)
C20 H20A 0.9900
C20 H20B 0.9900
C21 C22 1.520(11)
C21 H21A 0.9900
C21 H21B 0.9900
C22 C23 1.517(10)
C22 H22A 0.9900
C22 H22B 0.9900
C23 C24 1.517(11)
C23 H23A 0.9900
C23 H23B 0.9900
C24 C25 1.519(11)
C24 H24A 0.9900
C24 H24B 0.9900
C25 C26 1.509(12)
C25 H25A 0.9900
C25 H25B 0.9900
C26 C27 1.527(11)
C26 H26A 0.9900
C26 H26B 0.9900
C27 C28 1.528(12)
C27 H27A 0.9900
C27 H27B 0.9900
C28 C29 1.515(12)
C28 H28A 0.9900
C28 H28B 0.9900
C29 C30 1.535(14)
C29 H29A 0.9900
C29 H29B 0.9900
C30 C31 1.482(15)
C30 H30A 0.9900
C30 H30B 0.9900
C31 H31A 0.9800
C31 H31B 0.9800
C31 H31C 0.9800

loop_
_geom_torsion_atom_site_label_1
_geom_torsion_atom_site_label_2
_geom_torsion_atom_site_label_3
_geom_torsion_atom_site_label_4
_geom_torsion
C2 N2 C1 N1 0.8(7)
C20 N2 C1 N1 -176.1(6)
C3 N1 C1 N2 -1.0(7)
C8 N1 C1 N2 177.2(6)
C1 N2 C2 C3 -0.2(7)
C20 N2 C2 C3 176.6(6)
C1 N2 C2 C4 178.7(7)
C20 N2 C2 C4 -4.5(12)
N2 C2 C3 N1 -0.4(7)
C4 C2 C3 N1 -179.5(6)
N2 C2 C3 C7 178.5(6)
C4 C2 C3 C7 -0.6(10)
C1 N1 C3 C2 0.9(7)
C8 N1 C3 C2 -177.4(6)
C1 N1 C3 C7 -177.9(7)
C8 N1 C3 C7 3.9(11)
N2 C2 C4 C5 -178.7(7)
C3 C2 C4 C5 0.1(10)
C2 C4 C5 C6 -0.2(12)
C4 C5 C6 C7 0.8(13)
C5 C6 C7 C3 -1.2(11)
C2 C3 C7 C6 1.1(10)
N1 C3 C7 C6 179.7(7)
C1 N1 C8 C9 -109.6(7)
C3 N1 C8 C9 68.3(8)
N1 C8 C9 C10 -179.8(6)
C8 C9 C10 C11 163.2(7)
C9 C10 C11 C12 63.0(11)
C10 C11 C12 C13 -171.5(9)
C11 C12 C13 C14 179.2(10)
C12 C13 C14 C15 -175.0(11)
C13 C14 C15 C16 179.7(11)
C14 C15 C16 C17 -176.3(11)
C15 C16 C17 C18 179.2(12)
C16 C17 C18 C19 -177.7(12)
C1 N2 C20 C21 73.4(9)
C2 N2 C20 C21 -102.9(8)
N2 C20 C21 C22 56.5(9)
C20 C21 C22 C23 173.9(7)
C21 C22 C23 C24 178.2(8)
C22 C23 C24 C25 -178.3(8)
C23 C24 C25 C26 176.3(9)
C24 C25 C26 C27 -178.6(9)
C25 C26 C27 C28 176.9(10)
C26 C27 C28 C29 -178.4(10)
C27 C28 C29 C30 176.0(11)
C28 C29 C30 C31 -176.0(12)
